data_4126109
loop_
_publ_author_name
'Mian, Mohammad Rasel'
'Iguchi, Hiroaki'
'Takaishi, Shinya'
'Murasugi, Hideaki'
'Miyamoto, Tatsuya'
'Okamoto, Hiroshi'
'Tanaka, Hisaaki'
'Kuroda, Shin-Ichi'
'Breedlove, Brian K.'
'Yamashita, Masahiro'

_publ_section_title
;
 Multiple-Hydrogen-Bond Approach to Uncommon Pd(III) Oxidation State: A
 Pd-Br Chain with High Conductivity and Thermal Stability.
;
_journal_issue 19
_journal_name_full 'Journal of the American Chemical Society'
_journal_page_first 6562
_journal_page_last 6565
_journal_paper_doi 10.1021/jacs.7b02558
_journal_volume 139
_journal_year 2017
_chemical_absolute_configuration syn
_chemical_formula_sum 'C8 H24 Br3 N4 O4 Pd'
_chemical_formula_weight 586.44
_chemical_name_systematic
; 
 ? 
;
_space_group_IT_number 5
_symmetry_cell_setting monoclinic
_symmetry_space_group_name_Hall 'C 2y'
_symmetry_space_group_name_H-M 'C 1 2 1'
_atom_sites_solution_hydrogens geom
_atom_sites_solution_primary direct
_atom_sites_solution_secondary difmap
_audit_creation_method SHELXL-97
_cell_angle_alpha 90.00
_cell_angle_beta 100.904(2)
_cell_angle_gamma 90.00
_cell_formula_units_Z 2
_cell_length_a 22.2721(15)
_cell_length_b 5.1991(3)
_cell_length_c 7.3568(5)
_cell_measurement_reflns_used 2460
_cell_measurement_temperature 223(2)
_cell_measurement_theta_max 35.45
_cell_measurement_theta_min 2.82
_cell_volume 836.50(9)
_computing_cell_refinement 'Bruker SAINT'
_computing_data_collection 'Bruker APEX2'
_computing_data_reduction 'Bruker SAINT'
_computing_molecular_graphics 'Bruker SHELXTL'
_computing_publication_material 'Bruker SHELXTL'
_computing_structure_refinement 'SHELXL-2014 (Sheldrick 2014)'
_computing_structure_solution 'SHELXS-97 (Sheldrick, 1990)'
_diffrn_ambient_temperature 223(2)
_diffrn_measured_fraction_theta_full 0.994
_diffrn_measured_fraction_theta_max 0.994
_diffrn_measurement_device_type 'Bruker APEX-II CCD'
_diffrn_measurement_method 'phi and omega scans'
_diffrn_radiation_monochromator graphite
_diffrn_radiation_source 'fine-focus sealed tube'
_diffrn_radiation_type MoK\a
_diffrn_radiation_wavelength 0.71073
_diffrn_reflns_av_R_equivalents 0.0294
_diffrn_reflns_av_sigmaI/netI 0.0668
_diffrn_reflns_limit_h_max 36
_diffrn_reflns_limit_h_min -24
_diffrn_reflns_limit_k_max 8
_diffrn_reflns_limit_k_min -8
_diffrn_reflns_limit_l_max 12
_diffrn_reflns_limit_l_min -11
_diffrn_reflns_number 5671
_diffrn_reflns_theta_full 35.49
_diffrn_reflns_theta_max 35.49
_diffrn_reflns_theta_min 1.86
_exptl_absorpt_coefficient_mu 8.291
_exptl_absorpt_correction_T_max 0.6820
_exptl_absorpt_correction_T_min 0.4754
_exptl_absorpt_correction_type multi-scan
_exptl_absorpt_process_details 'SADABS (Sheldrick, 1997)'
_exptl_crystal_colour brown
_exptl_crystal_density_diffrn 2.328
_exptl_crystal_density_method 'not measured'
_exptl_crystal_description stick
_exptl_crystal_F_000 566
_exptl_crystal_size_max 0.38
_exptl_crystal_size_mid 0.05
_exptl_crystal_size_min 0.05
_refine_diff_density_max 1.220
_refine_diff_density_min -1.729
_refine_diff_density_rms 0.178
_refine_ls_abs_structure_details 'Flack H D (1983), Acta Cryst. A39, 876-881'
_refine_ls_abs_structure_Flack 0.035(18)
_refine_ls_extinction_method none
_refine_ls_goodness_of_fit_ref 1.023
_refine_ls_hydrogen_treatment mixed
_refine_ls_matrix_type full
_refine_ls_number_parameters 94
_refine_ls_number_reflns 3383
_refine_ls_number_restraints 1
_refine_ls_restrained_S_all 1.023
_refine_ls_R_factor_all 0.0680
_refine_ls_R_factor_gt 0.0400
_refine_ls_shift/su_max 0.000
_refine_ls_shift/su_mean 0.000
_refine_ls_structure_factor_coef Fsqd
_refine_ls_weighting_details 'calc w=1/[\s^2^(Fo^2^)+(0.0186P)^2^+1.1467P] where P=(Fo^2^+2Fc^2^)/3'
_refine_ls_weighting_scheme calc
_refine_ls_wR_factor_gt 0.0642
_refine_ls_wR_factor_ref 0.0706
_reflns_number_gt 2544
_reflns_number_total 3383
_reflns_threshold_expression >2sigma(I)
_cod_data_source_file ja7b02558_si_001.cif
_cod_data_source_block pdbrdabdohbr2_223k
_cod_original_sg_symbol_H-M C2
_cod_database_code 4126109

loop_
_symmetry_equiv_pos_as_xyz
'x, y, z'
'-x, y, -z'
'x+1/2, y+1/2, z'
'-x+1/2, y+1/2, -z'

loop_
_atom_site_label
_atom_site_type_symbol
_atom_site_fract_x
_atom_site_fract_y
_atom_site_fract_z
_atom_site_U_iso_or_equiv
_atom_site_adp_type
_atom_site_occupancy
_atom_site_symmetry_multiplicity
_atom_site_calc_flag
_atom_site_refinement_flags
Pd1 Pd 0.0000 0.04854(15) 0.0000 0.00960(7) Uani 1 2 d S
Br1 Br 0.0000 -0.4513(3) 0.0000 0.01652(10) Uani 1 2 d S
Br2 Br 0.08683(2) -0.4555(3) 0.53644(5) 0.03941(12) Uani 1 1 d .
N1 N 0.06751(12) 0.0501(17) -0.1550(3) 0.0148(5) Uani 1 1 d .
H1 H 0.0693 -0.1064 -0.2092 0.018 Uiso 1 1 calc R
H2 H 0.0588 0.1702 -0.2462 0.018 Uiso 1 1 calc R
N2 N 0.07250(12) 0.0441(16) 0.2181(3) 0.0147(5) Uani 1 1 d .
H3 H 0.0762 0.2007 0.2744 0.018 Uiso 1 1 calc R
H4 H 0.0658 -0.0751 0.3026 0.018 Uiso 1 1 calc R
C1 C 0.18109(19) 0.024(2) -0.1266(6) 0.0330(15) Uani 1 1 d .
H5 H 0.1740 0.0880 -0.2543 0.040 Uiso 1 1 calc R
H6 H 0.2193 0.1004 -0.0605 0.040 Uiso 1 1 calc R
C2 C 0.12827(18) 0.1101(7) -0.0340(5) 0.0185(9) Uani 1 1 d .
H7 H 0.1312 0.2984 -0.0145 0.022 Uiso 1 1 calc R
C3 C 0.13022(18) -0.0190(7) 0.1518(5) 0.0179(9) Uani 1 1 d .
H8 H 0.1296 -0.2068 0.1290 0.021 Uiso 1 1 calc R
C4 C 0.18673(18) 0.035(3) 0.2944(6) 0.0295(11) Uani 1 1 d .
H9 H 0.1824 -0.0371 0.4142 0.035 Uiso 1 1 calc R
H10 H 0.2225 -0.0435 0.2570 0.035 Uiso 1 1 calc R
O1 O 0.1870(2) -0.2408(8) -0.1276(6) 0.0501(12) Uani 1 1 d .
H11 H 0.1688 -0.2985 -0.2282 0.075 Uiso 1 1 calc R
O2 O 0.1948(2) 0.3210(10) 0.3098(6) 0.0512(11) Uani 1 1 d .
H12 H 0.1971 0.3653 0.4193 0.077 Uiso 1 1 calc R

loop_
_atom_site_aniso_label
_atom_site_aniso_U_11
_atom_site_aniso_U_22
_atom_site_aniso_U_33
_atom_site_aniso_U_23
_atom_site_aniso_U_13
_atom_site_aniso_U_12
Pd1 0.01196(16) 0.00677(13) 0.01050(13) 0.000 0.00323(12) 0.000
Br1 0.0213(2) 0.00954(18) 0.0188(2) 0.000 0.00383(18) 0.000
Br2 0.0674(3) 0.0261(2) 0.02422(18) 0.0005(6) 0.00739(19) -0.0002(7)
N1 0.0172(12) 0.0148(12) 0.0134(11) 0.001(4) 0.0055(10) -0.005(4)
N2 0.0167(13) 0.0137(13) 0.0128(11) -0.006(4) 0.0008(10) -0.005(4)
C1 0.0162(18) 0.060(5) 0.0232(17) -0.004(4) 0.0049(15) -0.010(4)
C2 0.0153(18) 0.022(3) 0.0193(17) -0.0019(14) 0.0064(15) -0.0057(14)
C3 0.0164(19) 0.018(2) 0.0193(18) 0.0008(14) 0.0028(16) 0.0003(14)
C4 0.0180(17) 0.044(3) 0.0252(17) -0.002(5) 0.0010(14) -0.004(5)
O1 0.038(2) 0.067(3) 0.043(2) -0.020(2) 0.0000(19) 0.024(2)
O2 0.046(2) 0.065(3) 0.043(2) -0.018(2) 0.007(2) -0.028(2)

loop_
_atom_type_symbol
_atom_type_description
_atom_type_scat_dispersion_real
_atom_type_scat_dispersion_imag
_atom_type_scat_source
C C 0.0033 0.0016 'International Tables Vol C Tables 4.2.6.8 and 6.1.1.4'
H H 0.0000 0.0000 'International Tables Vol C Tables 4.2.6.8 and 6.1.1.4'
N N 0.0061 0.0033 'International Tables Vol C Tables 4.2.6.8 and 6.1.1.4'
O O 0.0106 0.0060 'International Tables Vol C Tables 4.2.6.8 and 6.1.1.4'
Br Br -0.2901 2.4595 'International Tables Vol C Tables 4.2.6.8 and 6.1.1.4'
Pd Pd -0.9988 1.0072 'International Tables Vol C Tables 4.2.6.8 and 6.1.1.4'

loop_
_geom_angle_atom_site_label_1
_geom_angle_atom_site_label_2
_geom_angle_atom_site_label_3
_geom_angle
_geom_angle_site_symmetry_1
_geom_angle_site_symmetry_3
N2 Pd1 N2 178.7(5) 2 .
N2 Pd1 N1 83.32(10) 2 2
N2 Pd1 N1 96.69(10) . 2
N2 Pd1 N1 96.68(10) 2 .
N2 Pd1 N1 83.32(10) . .
N1 Pd1 N1 179.5(5) 2 .
N2 Pd1 Br1 89.4(2) 2 .
N2 Pd1 Br1 89.4(2) . .
N1 Pd1 Br1 90.2(2) 2 .
N1 Pd1 Br1 90.2(2) . .
N2 Pd1 Br1 90.6(2) 2 1_565
N2 Pd1 Br1 90.6(2) . 1_565
N1 Pd1 Br1 89.8(2) 2 1_565
N1 Pd1 Br1 89.8(2) . 1_565
Br1 Pd1 Br1 180.0 . 1_565
Pd1 Br1 Pd1 180.0 . 1_545
C2 N1 Pd1 110.1(2) . .
C3 N2 Pd1 110.2(2) . .
O1 C1 C2 112.0(6) . .
N1 C2 C3 108.1(3) . .
N1 C2 C1 110.9(4) . .
C3 C2 C1 112.2(4) . .
N2 C3 C4 112.9(4) . .
N2 C3 C2 108.5(3) . .
C4 C3 C2 115.0(4) . .
O2 C4 C3 108.1(6) . .

loop_
_geom_bond_atom_site_label_1
_geom_bond_atom_site_label_2
_geom_bond_distance
_geom_bond_site_symmetry_2
Pd1 N2 2.050(2) 2
Pd1 N2 2.050(2) .
Pd1 N1 2.052(2) 2
Pd1 N1 2.052(2) .
Pd1 Br1 2.5989(17) .
Pd1 Br1 2.6002(17) 1_565
Br1 Pd1 2.6002(17) 1_545
N1 C2 1.505(5) .
N2 C3 1.495(5) .
C1 O1 1.385(13) .
C1 C2 1.533(7) .
C2 C3 1.516(5) .
C3 C4 1.504(6) .
C4 O2 1.498(15) .

loop_
_geom_torsion_atom_site_label_1
_geom_torsion_atom_site_label_2
_geom_torsion_atom_site_label_3
_geom_torsion_atom_site_label_4
_geom_torsion
_geom_torsion_site_symmetry_1
_geom_torsion_site_symmetry_4
N2 Pd1 Br1 Pd1 -129(8) 2 1_545
N2 Pd1 Br1 Pd1 51(8) . 1_545
N1 Pd1 Br1 Pd1 -46(8) 2 1_545
N1 Pd1 Br1 Pd1 134(8) . 1_545
Br1 Pd1 Br1 Pd1 0(14) 1_565 1_545
N2 Pd1 N1 C2 168.0(5) 2 .
N2 Pd1 N1 C2 -13.3(5) . .
N1 Pd1 N1 C2 77.4(4) 2 .
Br1 Pd1 N1 C2 -102.7(5) . .
Br1 Pd1 N1 C2 77.3(5) 1_565 .
N2 Pd1 N2 C3 76.7(5) 2 .
N1 Pd1 N2 C3 166.9(5) 2 .
N1 Pd1 N2 C3 -13.6(5) . .
Br1 Pd1 N2 C3 76.7(5) . .
Br1 Pd1 N2 C3 -103.3(5) 1_565 .
Pd1 N1 C2 C3 37.3(6) . .
Pd1 N1 C2 C1 160.7(6) . .
O1 C1 C2 N1 -72.1(5) . .
O1 C1 C2 C3 48.9(5) . .
Pd1 N2 C3 C4 166.4(6) . .
Pd1 N2 C3 C2 37.7(5) . .
N1 C2 C3 N2 -48.9(5) . .
C1 C2 C3 N2 -171.5(5) . .
N1 C2 C3 C4 -176.4(6) . .
C1 C2 C3 C4 61.0(7) . .
N2 C3 C4 O2 -72.4(5) . .
C2 C3 C4 O2 52.9(5) . .
